data_2016377
loop_
_publ_author_name
'Guo, Ming-Lin'
'Zhang, Hou-Ying'

_publ_section_title
;
 Poly[\m-aqua-diaqua-\m~4~-malonato-\m~3~-malonato-barium(II)nickel(II)]
;
_journal_coeditor_code FA3125
_journal_issue 1
_journal_name_full 'Acta Crystallographica Section C'
_journal_page_first m30
_journal_page_last m32
_journal_paper_doi 10.1107/S0108270107060763
_journal_volume 64
_journal_year 2008
_chemical_formula_iupac '[Ba Ni (C3 H2 O4)2 (H2 O)3]'
_chemical_formula_moiety 'C6 H10 Ba Ni O11'
_chemical_formula_sum 'C6 H10 Ba Ni O11'
_chemical_formula_weight 454.19
_chemical_name_systematic
;
Poly[\m-aqua-diaqua-\m~4~-malonato-\m~3~-malonato-barium(II)nickel(II)]
;
_space_group_IT_number 9
_symmetry_cell_setting monoclinic
_symmetry_space_group_name_Hall 'C -2yc'
_symmetry_space_group_name_H-M 'C 1 c 1'
_atom_sites_solution_hydrogens geom
_atom_sites_solution_primary direct
_atom_sites_solution_secondary difmap
_audit_creation_method SHELXL-97
_cell_angle_alpha 90.00
_cell_angle_beta 91.17(3)
_cell_angle_gamma 90.00
_cell_formula_units_Z 4
_cell_length_a 12.177(2)
_cell_length_b 13.842(3)
_cell_length_c 7.1502(14)
_cell_measurement_reflns_used 2018
_cell_measurement_temperature 294(2)
_cell_measurement_theta_max 27.876
_cell_measurement_theta_min 2.849
_cell_volume 1204.9(4)
_computing_cell_refinement 'CrystalClear (Rigaku/MSC, 2005)'
_computing_data_collection 'CrystalClear (Rigaku/MSC, 2005)'
_computing_data_reduction 'CrystalClear (Rigaku/MSC, 2005)'
_computing_molecular_graphics 'SHELXTL (Bruker, 2001)'
_computing_publication_material 'SHELXTL (Bruker, 2001)'
_computing_structure_refinement 'SHELXTL (Bruker, 2001)'
_computing_structure_solution 'SHELXTL (Bruker, 2001)'
_diffrn_ambient_temperature 294(2)
_diffrn_detector_area_resol_mean 28.676
_diffrn_measured_fraction_theta_full 0.983
_diffrn_measured_fraction_theta_max 0.983
_diffrn_measurement_device_type 'Rigaku Saturn'
_diffrn_measurement_method \w
_diffrn_radiation_monochromator confocal
_diffrn_radiation_source 'fine-focus sealed tube'
_diffrn_radiation_type MoK\a
_diffrn_radiation_wavelength 0.71073
_diffrn_reflns_av_R_equivalents 0.0260
_diffrn_reflns_av_sigmaI/netI 0.0275
_diffrn_reflns_limit_h_max 14
_diffrn_reflns_limit_h_min -12
_diffrn_reflns_limit_k_max 16
_diffrn_reflns_limit_k_min -16
_diffrn_reflns_limit_l_max 8
_diffrn_reflns_limit_l_min -7
_diffrn_reflns_number 3369
_diffrn_reflns_theta_full 25.01
_diffrn_reflns_theta_max 25.01
_diffrn_reflns_theta_min 2.94
_diffrn_standards_number 0
_exptl_absorpt_coefficient_mu 4.864
_exptl_absorpt_correction_T_max 0.738
_exptl_absorpt_correction_T_min 0.558
_exptl_absorpt_correction_type multi-scan
_exptl_absorpt_process_details '(Jacobson, 1998)'
_exptl_crystal_colour Green
_exptl_crystal_density_diffrn 2.504
_exptl_crystal_density_method 'not measured'
_exptl_crystal_description Needle
_exptl_crystal_F_000 872
_exptl_crystal_size_max 0.12
_exptl_crystal_size_mid 0.10
_exptl_crystal_size_min 0.064
_refine_diff_density_max 1.232
_refine_diff_density_min -0.648
_refine_ls_abs_structure_details 'Flack (1983), 365 Friedel pairs'
_refine_ls_abs_structure_Flack 0.18(6)
_refine_ls_extinction_method none
_refine_ls_goodness_of_fit_ref 1.089
_refine_ls_hydrogen_treatment constr
_refine_ls_matrix_type full
_refine_ls_number_parameters 173
_refine_ls_number_reflns 1432
_refine_ls_number_restraints 2
_refine_ls_restrained_S_all 1.088
_refine_ls_R_factor_all 0.0418
_refine_ls_R_factor_gt 0.0417
_refine_ls_shift/su_max 0.000
_refine_ls_shift/su_mean 0.000
_refine_ls_structure_factor_coef Fsqd
_refine_ls_weighting_details 'calc w=1/[\s^2^(Fo^2^)+(0.0834P)^2^] where P=(Fo^2^+2Fc^2^)/3'
_refine_ls_weighting_scheme calc
_refine_ls_wR_factor_gt 0.0988
_refine_ls_wR_factor_ref 0.0989
_reflns_number_gt 1424
_reflns_number_total 1432
_reflns_threshold_expression >2sigma(I)
_cod_data_source_file fa3125.cif
_cod_data_source_block I
_cod_depositor_comments
;
The following automatic conversions were performed:
'_symmetry_cell_setting' value 'Monoclinic' changed to 'monoclinic'
according to '/home/saulius/struct/CIF-dictionaries/cif_core.dic'
dictionary named 'cif_core.dic' version 2.4.1 from
2010-06-29.

'_exptl_absorpt_correction_type' value 'Multi-Scan' changed
to 'multi-scan' according to
'/home/saulius/struct/CIF-dictionaries/cif_core.dic' dictionary named
'cif_core.dic' version 2.4.1 from 2010-06-29.

Automatic conversion script
Id: cif_fix_enum 1527 2010-12-29 10:47:43Z saulius 

The following automatic conversions were performed:

'_symmetry_cell_setting' value 'Monoclinic' changed to 'monoclinic'
according to /home/saulius/struct/CIF-dictionaries/cif_core.dic
dictionary named 'cif_core.dic' version 2.4.1 from
2010-06-29.

'_exptl_absorpt_correction_type' value 'Multi-Scan'
changed to 'multi-scan' according to
/home/saulius/struct/CIF-dictionaries/cif_core.dic dictionary named
'cif_core.dic' version 2.4.1 from 2010-06-29.

Automatic conversion script
Id: cif_fix_values 1715 2011-07-08 13:25:40Z adriana 
;
_cod_original_sg_symbol_H-M 'C c'
_cod_database_code 2016377
_cod_database_fobs_code 2016377

loop_
_symmetry_equiv_pos_as_xyz
'x, y, z'
'x, -y, z+1/2'
'x+1/2, y+1/2, z'
'x+1/2, -y+1/2, z+1/2'

loop_
_atom_site_type_symbol
_atom_site_label
_atom_site_fract_x
_atom_site_fract_y
_atom_site_fract_z
_atom_site_U_iso_or_equiv
_atom_site_adp_type
_atom_site_calc_flag
_atom_site_refinement_flags
_atom_site_occupancy
Ba Ba1 1.09630(6) 0.58864(3) 0.08472(7) 0.0509(2) Uani d . 1
Ni Ni1 0.85771(10) 0.75456(8) -0.04657(15) 0.0512(3) Uani d . 1
O O1 0.9631(6) 0.7449(5) 0.1789(11) 0.0559(16) Uani d . 1
O O2 0.9781(7) 0.7695(6) 0.4821(11) 0.0636(18) Uani d . 1
O O3 0.7784(6) 0.8606(5) 0.0811(9) 0.0552(15) Uani d . 1
O O4 0.7371(6) 0.9655(5) 0.3024(10) 0.0556(14) Uani d . 1
O O5 0.9218(6) 0.6344(5) -0.1662(10) 0.0544(14) Uani d . 1
O O6 0.8982(5) 0.4912(5) -0.2985(10) 0.0557(14) Uani d . 1
O O7 0.7548(6) 0.7731(5) -0.2746(11) 0.0547(15) Uani d . 1
O O8 0.6865(6) 0.7295(5) -0.5471(11) 0.0574(16) Uani d . 1
O O9 0.9735(6) 0.8426(5) -0.1723(11) 0.0559(14) Uani d . 1
H H9A 0.9638 0.8268 -0.2864 0.067 Uiso d R 1
H H9B 1.0392 0.8419 -0.1299 0.067 Uiso d R 1
O O10 0.7560(6) 0.6563(5) 0.0964(10) 0.0553(15) Uani d . 1
H H10A 0.7326 0.6906 0.1855 0.066 Uiso d R 1
H H10B 0.7977 0.6092 0.1251 0.066 Uiso d R 1
O O11 1.0786(7) 0.5978(4) 0.4634(13) 0.0568(16) Uani d . 1
H H11A 1.1443 0.6011 0.5063 0.068 Uiso d R 1
H H11B 1.0375 0.6461 0.4850 0.068 Uiso d R 1
C C1 0.9578(8) 0.7975(7) 0.3218(16) 0.054(2) Uani d . 1
C C2 0.9203(12) 0.9001(8) 0.295(2) 0.065(3) Uani d . 1
H H2A 0.9267 0.9336 0.4143 0.078 Uiso calc R 1
H H2B 0.9687 0.9319 0.2087 0.078 Uiso calc R 1
C C3 0.8056(9) 0.9090(6) 0.2238(17) 0.052(2) Uani d . 1
C C4 0.8685(9) 0.5759(7) -0.2656(16) 0.052(2) Uani d . 1
C C5 0.7550(11) 0.6044(8) -0.349(2) 0.065(3) Uani d . 1
H H5A 0.7437 0.5679 -0.4633 0.078 Uiso calc R 1
H H5B 0.6998 0.5830 -0.2621 0.078 Uiso calc R 1
C C6 0.7321(8) 0.7106(8) -0.3936(15) 0.055(2) Uani d . 1

loop_
_atom_site_aniso_label
_atom_site_aniso_U_11
_atom_site_aniso_U_22
_atom_site_aniso_U_33
_atom_site_aniso_U_12
_atom_site_aniso_U_13
_atom_site_aniso_U_23
Ba1 0.0510(3) 0.0496(3) 0.0522(3) -0.0004(2) 0.00175(19) 0.0002(2)
Ni1 0.0525(6) 0.0502(5) 0.0509(7) 0.0025(4) 0.0007(5) -0.0013(5)
O1 0.059(4) 0.059(4) 0.050(4) 0.008(3) -0.003(3) -0.001(3)
O2 0.060(4) 0.076(4) 0.054(4) 0.015(3) 0.000(3) -0.002(3)
O3 0.058(3) 0.052(3) 0.055(4) 0.010(3) 0.003(3) -0.002(3)
O4 0.060(3) 0.056(3) 0.052(3) 0.006(3) 0.004(3) 0.005(3)
O5 0.058(3) 0.049(3) 0.055(4) 0.002(3) -0.004(3) 0.001(3)
O6 0.051(3) 0.054(3) 0.062(4) 0.004(3) 0.002(3) -0.001(3)
O7 0.056(4) 0.050(3) 0.058(4) 0.007(3) -0.001(3) 0.001(3)
O8 0.052(4) 0.060(4) 0.060(4) 0.008(3) -0.005(3) -0.007(3)
O9 0.058(4) 0.057(3) 0.053(3) -0.001(3) 0.004(3) -0.001(3)
O10 0.060(4) 0.052(3) 0.054(4) 0.003(3) 0.005(3) -0.002(3)
O11 0.054(4) 0.050(3) 0.067(4) 0.003(2) -0.002(3) 0.002(3)
C1 0.051(5) 0.057(5) 0.054(5) 0.006(4) 0.000(4) -0.005(4)
C2 0.070(7) 0.059(6) 0.066(7) 0.000(4) 0.002(6) -0.010(5)
C3 0.052(6) 0.049(5) 0.056(6) 0.000(3) 0.007(5) 0.003(3)
C4 0.049(5) 0.053(4) 0.053(6) 0.001(3) 0.001(4) 0.001(4)
C5 0.061(6) 0.060(5) 0.075(7) 0.006(5) -0.009(5) -0.001(5)
C6 0.047(4) 0.064(5) 0.055(5) -0.001(4) 0.001(4) -0.003(5)

loop_
_atom_type_symbol
_atom_type_description
_atom_type_scat_dispersion_real
_atom_type_scat_dispersion_imag
_atom_type_scat_source
C C 0.0033 0.0016 'International Tables Vol C Tables 4.2.6.8 and 6.1.1.4'
H H 0.0000 0.0000 'International Tables Vol C Tables 4.2.6.8 and 6.1.1.4'
Ba Ba -0.3244 2.2819 'International Tables Vol C Tables 4.2.6.8 and 6.1.1.4'
Ni Ni 0.3393 1.1124 'International Tables Vol C Tables 4.2.6.8 and 6.1.1.4'
O O 0.0106 0.0060 'International Tables Vol C Tables 4.2.6.8 and 6.1.1.4'

loop_
_geom_angle_atom_site_label_1
_geom_angle_atom_site_label_2
_geom_angle_atom_site_label_3
_geom_angle_site_symmetry_1
_geom_angle_site_symmetry_3
_geom_angle
_geom_angle_publ_flag
O11 Ba1 O11 . 2_564 110.6(2) ?
O11 Ba1 O4 . 4_564 142.9(2) ?
O11 Ba1 O4 2_564 4_564 63.9(2) ?
O11 Ba1 O1 . . 70.5(2) ?
O11 Ba1 O1 2_564 . 140.0(3) ?
O4 Ba1 O1 4_564 . 138.9(2) ?
O11 Ba1 O6 . 2_565 68.6(2) ?
O11 Ba1 O6 2_564 2_565 70.0(2) ?
O4 Ba1 O6 4_564 2_565 131.3(2) ?
O1 Ba1 O6 . 2_565 74.1(2) ?
O11 Ba1 O5 . . 123.2(2) ?
O11 Ba1 O5 2_564 . 87.5(2) ?
O4 Ba1 O5 4_564 . 93.8(2) ?
O1 Ba1 O5 . . 63.0(2) ?
O6 Ba1 O5 2_565 . 68.7(2) ?
O11 Ba1 O4 . 3_545 62.9(2) ?
O11 Ba1 O4 2_564 3_545 69.6(2) ?
O4 Ba1 O4 4_564 3_545 82.09(17) ?
O1 Ba1 O4 . 3_545 132.5(2) ?
O6 Ba1 O4 2_565 3_545 96.5(2) ?
O5 Ba1 O4 . 3_545 156.2(2) ?
O11 Ba1 O7 . 4_565 71.8(2) ?
O11 Ba1 O7 2_564 4_565 141.8(2) ?
O4 Ba1 O7 4_564 4_565 90.8(2) ?
O1 Ba1 O7 . 4_565 77.9(2) ?
O6 Ba1 O7 2_565 4_565 137.2(2) ?
O5 Ba1 O7 . 4_565 124.2(2) ?
O4 Ba1 O7 3_545 4_565 79.4(2) ?
O11 Ba1 O8 . 4_565 108.6(2) ?
O11 Ba1 O8 2_564 4_565 137.9(2) ?
O4 Ba1 O8 4_564 4_565 75.8(2) ?
O1 Ba1 O8 . 4_565 68.5(2) ?
O6 Ba1 O8 2_565 4_565 140.5(2) ?
O5 Ba1 O8 . 4_565 83.3(2) ?
O4 Ba1 O8 3_545 4_565 117.8(2) ?
O7 Ba1 O8 4_565 4_565 44.3(2) ?
O11 Ba1 C6 . 4_565 87.9(2) ?
O11 Ba1 C6 2_564 4_565 149.8(3) ?
O4 Ba1 C6 4_564 4_565 86.8(2) ?
O1 Ba1 C6 . 4_565 67.8(2) ?
O6 Ba1 C6 2_565 4_565 140.2(2) ?
O5 Ba1 C6 . 4_565 102.4(2) ?
O4 Ba1 C6 3_545 4_565 100.7(2) ?
O7 Ba1 C6 4_565 4_565 22.5(2) ?
O8 Ba1 C6 4_565 4_565 22.6(2) ?
O3 Ni1 O5 . . 172.2(3) ?
O3 Ni1 O1 . . 89.4(3) ?
O5 Ni1 O1 . . 92.2(3) ?
O3 Ni1 O7 . . 88.7(3) ?
O5 Ni1 O7 . . 90.1(3) ?
O1 Ni1 O7 . . 176.4(3) ?
O3 Ni1 O9 . . 96.1(3) ?
O5 Ni1 O9 . . 91.6(3) ?
O1 Ni1 O9 . . 87.6(3) ?
O7 Ni1 O9 . . 89.5(3) ?
O3 Ni1 O10 . . 87.6(3) ?
O5 Ni1 O10 . . 84.9(3) ?
O1 Ni1 O10 . . 86.7(3) ?
O7 Ni1 O10 . . 96.3(3) ?
O9 Ni1 O10 . . 173.2(3) ?
C1 O1 Ni1 . . 124.1(6) ?
C1 O1 Ba1 . . 133.1(6) ?
Ni1 O1 Ba1 . . 102.6(3) ?
C3 O3 Ni1 . . 129.9(7) ?
C3 O4 Ba1 . 4_465 124.8(6) ?
C3 O4 Ba1 . 3_455 120.9(7) ?
Ba1 O4 Ba1 4_465 3_455 100.6(2) ?
C4 O5 Ni1 . . 124.7(7) ?
C4 O5 Ba1 . . 126.2(6) ?
Ni1 O5 Ba1 . . 101.9(3) ?
C4 O6 Ba1 . 2_564 133.0(6) ?
C6 O7 Ni1 . . 125.6(7) ?
C6 O7 Ba1 . 4_464 94.9(6) ?
Ni1 O7 Ba1 . 4_464 138.9(3) ?
C6 O8 Ba1 . 4_464 93.5(6) ?
Ni1 O9 H9A . . 100.4 ?
Ni1 O9 H9B . . 118.7 ?
H9A O9 H9B . . 116.8 ?
Ni1 O10 H10A . . 102.2 ?
Ni1 O10 H10B . . 104.9 ?
H10A O10 H10B . . 117.2 ?
Ba1 O11 Ba1 . 2_565 105.4(2) ?
Ba1 O11 H11A . . 105.6 ?
Ba1 O11 H11A 2_565 . 82.5 ?
Ba1 O11 H11B . . 106.0 ?
Ba1 O11 H11B 2_565 . 136.7 ?
H11A O11 H11B . . 116.3 ?
O2 C1 O1 . . 124.2(10) y
O2 C1 C2 . . 118.0(10) ?
O1 C1 C2 . . 117.7(10) ?
C3 C2 C1 . . 113.8(9) ?
C3 C2 H2A . . 108.8 ?
C1 C2 H2A . . 108.8 ?
C3 C2 H2B . . 108.8 ?
C1 C2 H2B . . 108.8 ?
H2A C2 H2B . . 107.7 ?
O3 C3 O4 . . 121.1(11) y
O3 C3 C2 . . 117.8(9) ?
O4 C3 C2 . . 121.1(11) ?
O6 C4 O5 . . 124.4(10) y
O6 C4 C5 . . 115.3(9) ?
O5 C4 C5 . . 120.2(9) ?
C6 C5 C4 . . 118.9(10) ?
C6 C5 H5A . . 107.6 ?
C4 C5 H5A . . 107.6 ?
C6 C5 H5B . . 107.6 ?
C4 C5 H5B . . 107.6 ?
H5A C5 H5B . . 107.0 ?
O7 C6 O8 . . 123.1(10) y
O7 C6 C5 . . 119.3(10) ?
O8 C6 C5 . . 117.5(10) ?
O7 C6 Ba1 . 4_464 62.6(5) ?
O8 C6 Ba1 . 4_464 63.9(5) ?
C5 C6 Ba1 . 4_464 157.9(7) ?

loop_
_geom_bond_atom_site_label_1
_geom_bond_atom_site_label_2
_geom_bond_site_symmetry_2
_geom_bond_distance
_geom_bond_publ_flag
Ba1 O11 . 2.724(10) y
Ba1 O11 2_564 2.729(6) y
Ba1 O4 4_564 2.778(7) y
Ba1 O1 . 2.794(7) y
Ba1 O6 2_565 2.796(6) y
Ba1 O5 . 2.825(7) y
Ba1 O4 3_545 2.857(7) y
Ba1 O7 4_565 2.885(7) y
Ba1 O8 4_565 2.911(7) y
Ba1 Ni1 . 3.8059(14) y
Ba1 Ba1 2_564 4.3362(8) ?
Ni1 O3 . 1.989(6) y
Ni1 O5 . 2.033(7) y
Ni1 O1 . 2.045(8) y
Ni1 O7 . 2.052(8) y
Ni1 O9 . 2.082(7) y
Ni1 O10 . 2.117(7) y
O1 C1 . 1.257(14) ?
O2 C1 . 1.230(14) ?
O3 C3 . 1.259(14) ?
O4 C3 . 1.281(12) ?
O5 C4 . 1.251(13) ?
O6 C4 . 1.250(12) ?
O7 C6 . 1.241(13) ?
O8 C6 . 1.247(13) ?
O9 H9A . 0.8505 ?
O9 H9B . 0.8495 ?
O10 H10A . 0.8486 ?
O10 H10B . 0.8495 ?
O11 H11A . 0.8518 ?
O11 H11B . 0.8524 ?
C1 C2 . 1.503(15) ?
C2 C3 . 1.482(19) ?
C2 H2A . 0.9700 ?
C2 H2B . 0.9700 ?
C4 C5 . 1.545(17) ?
C5 C6 . 1.528(16) ?
C5 H5A . 0.9700 ?
C5 H5B . 0.9700 ?

loop_
_geom_hbond_atom_site_label_D
_geom_hbond_atom_site_label_H
_geom_hbond_atom_site_label_A
_geom_hbond_site_symmetry_A
_geom_hbond_distance_DH
_geom_hbond_distance_HA
_geom_hbond_distance_DA
_geom_hbond_angle_DHA
O9 H9A O2 1_554 0.85 1.85 2.672(11) 163.0
O11 H11A O3 4_565 0.85 1.79 2.622(11) 165.7
O11 H11B O2 . 0.85 1.85 2.677(10) 162.2
O9 H9B O8 4_565 0.85 2.12 2.903(10) 152.8
O10 H10A O8 1_556 0.85 2.07 2.886(10) 159.8
O10 H10B O6 2_565 0.85 1.92 2.772(10) 175.9
